data_7212575
loop_
_publ_author_name
'Hsu, Shu-Chun'
'Wu, Jing-Yun'
'Lee, Chin-Fen'
'Lee, Chung-Chou'
'Lai, Long-Li'
'Lu, Kuang-Lieh'

_publ_section_title
;
 Flexible &#x201C;piperazine--pyrazine&#x201D; building blocks:
 conformational isomerism of &#x201C;equatorial--axial&#x201D; sites
 toward the constructions of silver(i) coordination chains
;
_journal_issue 11
_journal_name_full CrystEngComm
_journal_page_first 3388
_journal_paper_doi 10.1039/c001735c
_journal_volume 12
_journal_year 2010
_chemical_formula_sum 'C12 H14 Ag N7 O3'
_chemical_formula_weight 412.17
_chemical_name_systematic
;
?
;
_space_group_IT_number 15
_symmetry_cell_setting monoclinic
_symmetry_space_group_name_Hall '-C 2yc'
_symmetry_space_group_name_H-M 'C 1 2/c 1'
_atom_sites_solution_hydrogens geom
_atom_sites_solution_primary direct
_atom_sites_solution_secondary difmap
_audit_creation_method SHELXL-97
_cell_angle_alpha 90.00
_cell_angle_beta 108.52(3)
_cell_angle_gamma 90.00
_cell_formula_units_Z 4
_cell_length_a 12.595(3)
_cell_length_b 10.732(2)
_cell_length_c 10.892(2)
_cell_measurement_temperature 293(2)
_cell_volume 1396.0(6)
_computing_cell_refinement 'Bruker SAINT'
_computing_data_collection 'Bruker SMART'
_computing_data_reduction 'Bruker SAINT'
_computing_structure_refinement 'SHELXL-97 (Sheldrick, 1997)'
_computing_structure_solution 'SHELXS-97 (Sheldrick, 1990)'
_diffrn_ambient_temperature 293(2)
_diffrn_measured_fraction_theta_full 1.000
_diffrn_measured_fraction_theta_max 1.000
_diffrn_measurement_device_type 'CCD area detector'
_diffrn_measurement_method 'phi and omega scans'
_diffrn_radiation_monochromator graphite
_diffrn_radiation_source 'fine-focus sealed tube'
_diffrn_radiation_type MoK\a
_diffrn_radiation_wavelength 0.71073
_diffrn_reflns_av_R_equivalents 0.0193
_diffrn_reflns_av_sigmaI/netI 0.0168
_diffrn_reflns_limit_h_max 16
_diffrn_reflns_limit_h_min -16
_diffrn_reflns_limit_k_max 12
_diffrn_reflns_limit_k_min -13
_diffrn_reflns_limit_l_max 14
_diffrn_reflns_limit_l_min -11
_diffrn_reflns_number 6082
_diffrn_reflns_theta_full 27.48
_diffrn_reflns_theta_max 27.48
_diffrn_reflns_theta_min 2.55
_exptl_absorpt_coefficient_mu 1.473
_exptl_absorpt_correction_type none
_exptl_crystal_colour colorless
_exptl_crystal_density_diffrn 1.961
_exptl_crystal_density_method 'not measured'
_exptl_crystal_description prism
_exptl_crystal_F_000 824
_exptl_crystal_size_max 0.12
_exptl_crystal_size_mid 0.10
_exptl_crystal_size_min 0.10
_refine_diff_density_max 0.490
_refine_diff_density_min -0.386
_refine_diff_density_rms 0.063
_refine_ls_extinction_method none
_refine_ls_goodness_of_fit_ref 1.093
_refine_ls_hydrogen_treatment constr
_refine_ls_matrix_type full
_refine_ls_number_parameters 107
_refine_ls_number_reflns 1605
_refine_ls_number_restraints 0
_refine_ls_restrained_S_all 1.093
_refine_ls_R_factor_all 0.0195
_refine_ls_R_factor_gt 0.0180
_refine_ls_shift/su_max 0.000
_refine_ls_shift/su_mean 0.000
_refine_ls_structure_factor_coef Fsqd
_refine_ls_weighting_details 'calc w=1/[\s^2^(Fo^2^)+(0.0242P)^2^+1.2897P] where P=(Fo^2^+2Fc^2^)/3'
_refine_ls_weighting_scheme calc
_refine_ls_wR_factor_gt 0.0462
_refine_ls_wR_factor_ref 0.0465
_reflns_number_gt 1503
_reflns_number_total 1605
_reflns_threshold_expression >2sigma(I)
_cod_data_source_file c001735c.txt
_cod_data_source_block i8264new
_cod_depositor_comments
;
The following automatic conversions were performed:

'_symmetry_cell_setting' value 'Monoclinic' changed to 'monoclinic'
according to /home/saulius/struct/CIF-dictionaries/cif_core.dic
dictionary named 'cif_core.dic' version 2.4.2 from 2011-04-26.

Automatic conversion script
Id: cif_fix_values 1891 2012-01-12 08:04:46Z andrius 
;
_cod_original_cell_volume 1396.0(5)
_cod_original_sg_symbol_H-M C2/c
_cod_database_code 7212575

loop_
_symmetry_equiv_pos_as_xyz
'x, y, z'
'-x, y, -z+1/2'
'x+1/2, y+1/2, z'
'-x+1/2, y+1/2, -z+1/2'
'-x, -y, -z'
'x, -y, z-1/2'
'-x+1/2, -y+1/2, -z'
'x+1/2, -y+1/2, z-1/2'

loop_
_atom_site_label
_atom_site_type_symbol
_atom_site_fract_x
_atom_site_fract_y
_atom_site_fract_z
_atom_site_U_iso_or_equiv
_atom_site_adp_type
_atom_site_occupancy
_atom_site_symmetry_multiplicity
_atom_site_calc_flag
_atom_site_refinement_flags
Ag1 Ag 0.0000 0.199807(16) 0.7500 0.02244(7) Uani 1 2 d S
N1 N 0.19890(12) -0.13113(13) 0.49599(13) 0.0183(3) Uani 1 1 d .
N2 N 0.09001(12) 0.14600(13) 0.61172(13) 0.0177(3) Uani 1 1 d .
N3 N 0.16829(12) 0.06946(14) 0.41214(14) 0.0216(3) Uani 1 1 d .
C1 C 0.29339(14) -0.14857(16) 0.44567(16) 0.0191(3) Uani 1 1 d .
H1A H 0.3629 -0.1296 0.5133 0.023 Uiso 1 1 calc R
H1B H 0.2859 -0.0914 0.3744 0.023 Uiso 1 1 calc R
C2 C 0.20277(14) -0.21895(15) 0.60059(16) 0.0187(3) Uani 1 1 d .
H2A H 0.1371 -0.2079 0.6277 0.022 Uiso 1 1 calc R
H2B H 0.2686 -0.2026 0.6744 0.022 Uiso 1 1 calc R
C3 C 0.16618(13) -0.00973(15) 0.50661(15) 0.0167(3) Uani 1 1 d .
C4 C 0.12797(14) 0.03021(15) 0.60854(15) 0.0182(3) Uani 1 1 d .
H3 H 0.1292 -0.0250 0.6748 0.022 Uiso 1 1 calc R
C5 C 0.09132(14) 0.22487(16) 0.51654(17) 0.0205(3) Uani 1 1 d .
H5 H 0.0653 0.3060 0.5163 0.025 Uiso 1 1 calc R
C6 C 0.13151(16) 0.18493(16) 0.41888(17) 0.0228(4) Uani 1 1 d .
H6 H 0.1329 0.2415 0.3547 0.027 Uiso 1 1 calc R
O1 O 0.06574(16) 0.5703(2) 0.21115(19) 0.0625(6) Uani 1 1 d .
O2 O 0.0000 0.3967(2) 0.2500 0.0732(10) Uani 1 2 d S
N4 N 0.0000 0.50923(19) 0.2500 0.0220(4) Uani 1 2 d S

loop_
_atom_site_aniso_label
_atom_site_aniso_U_11
_atom_site_aniso_U_22
_atom_site_aniso_U_33
_atom_site_aniso_U_23
_atom_site_aniso_U_13
_atom_site_aniso_U_12
Ag1 0.03121(12) 0.01842(10) 0.02603(11) 0.000 0.02089(8) 0.000
N1 0.0219(7) 0.0187(7) 0.0178(7) 0.0006(5) 0.0114(6) 0.0039(5)
N2 0.0185(7) 0.0199(7) 0.0167(7) -0.0018(5) 0.0085(5) -0.0005(5)
N3 0.0268(8) 0.0231(7) 0.0184(7) 0.0021(6) 0.0121(6) 0.0048(6)
C1 0.0209(8) 0.0202(8) 0.0194(8) -0.0001(6) 0.0111(7) 0.0020(6)
C2 0.0217(8) 0.0208(8) 0.0168(8) 0.0016(6) 0.0106(6) 0.0037(6)
C3 0.0153(7) 0.0199(8) 0.0150(7) -0.0013(6) 0.0050(6) 0.0013(6)
C4 0.0201(8) 0.0203(8) 0.0157(8) 0.0003(6) 0.0078(6) 0.0003(6)
C5 0.0223(8) 0.0198(8) 0.0222(8) 0.0008(6) 0.0109(7) 0.0029(6)
C6 0.0275(9) 0.0240(9) 0.0203(8) 0.0047(6) 0.0122(7) 0.0058(7)
O1 0.0567(11) 0.0836(14) 0.0524(11) 0.0087(10) 0.0247(9) -0.0286(10)
O2 0.091(2) 0.0137(10) 0.083(2) 0.000 -0.0175(17) 0.000
N4 0.0292(11) 0.0139(9) 0.0198(10) 0.000 0.0033(8) 0.000

loop_
_atom_type_symbol
_atom_type_description
_atom_type_scat_dispersion_real
_atom_type_scat_dispersion_imag
_atom_type_scat_source
C C 0.0033 0.0016 'International Tables Vol C Tables 4.2.6.8 and 6.1.1.4'
H H 0.0000 0.0000 'International Tables Vol C Tables 4.2.6.8 and 6.1.1.4'
Ag Ag -0.8971 1.1015 'International Tables Vol C Tables 4.2.6.8 and 6.1.1.4'
N N 0.0061 0.0033 'International Tables Vol C Tables 4.2.6.8 and 6.1.1.4'
O O 0.0106 0.0060 'International Tables Vol C Tables 4.2.6.8 and 6.1.1.4'

loop_
_geom_angle_atom_site_label_1
_geom_angle_atom_site_label_2
_geom_angle_atom_site_label_3
_geom_angle
_geom_angle_site_symmetry_1
_geom_angle_site_symmetry_3
N2 Ag1 N2 149.98(7) 2_556 .
C3 N1 C2 118.53(13) . .
C3 N1 C1 116.67(13) . .
C2 N1 C1 112.09(13) . .
C4 N2 C5 118.31(14) . .
C4 N2 Ag1 121.43(11) . .
C5 N2 Ag1 119.46(11) . .
C6 N3 C3 117.05(15) . .
N1 C1 C2 111.00(14) . 7_546
N1 C2 C1 109.96(13) . 7_546
N3 C3 N1 116.99(14) . .
N3 C3 C4 120.43(15) . .
N1 C3 C4 122.54(15) . .
N2 C4 C3 121.19(15) . .
N2 C5 C6 119.71(16) . .
N3 C6 C5 123.28(16) . .
O2 N4 O1 122.15(14) . 2
O2 N4 O1 122.15(14) . .
O1 N4 O1 115.7(3) 2 .

loop_
_geom_bond_atom_site_label_1
_geom_bond_atom_site_label_2
_geom_bond_distance
_geom_bond_site_symmetry_2
Ag1 N2 2.2298(14) 2_556
Ag1 N2 2.2298(14) .
N1 C3 1.382(2) .
N1 C2 1.467(2) .
N1 C1 1.472(2) .
N2 C4 1.336(2) .
N2 C5 1.343(2) .
N3 C6 1.333(2) .
N3 C3 1.341(2) .
C1 C2 1.514(2) 7_546
C2 C1 1.514(2) 7_546
C3 C4 1.410(2) .
C5 C6 1.383(2) .
O1 N4 1.231(2) .
O2 N4 1.208(3) .
N4 O1 1.231(2) 2
